data_4510876
loop_
_publ_author_name
'George, Fanny'
'Tumanov, Nikolay'
'Norberg, Bernadette'
'Robeyns, Koen'
'Filinchuk, Yaroslav'
'Wouters, Johan'
'Leyssens, Tom'

_publ_section_title
;
 Does Chirality Influence the Tendency toward Cocrystal Formation?
;
_journal_issue 6
_journal_name_full 'Crystal Growth &amp; Design'
_journal_page_first 2880
_journal_paper_doi 10.1021/cg500181t
_journal_volume 14
_journal_year 2014
_chemical_absolute_configuration rm
_chemical_formula_moiety 'C8 H14 N2 O2, 2(C7 H5 N O4)'
_chemical_formula_sum 'C22 H24 N4 O10'
_chemical_formula_weight 504.45
_chemical_name_systematic
;
 ?
;
_space_group_IT_number 19
_symmetry_cell_setting orthorhombic
_symmetry_space_group_name_Hall 'P 2ac 2ab'
_symmetry_space_group_name_H-M 'P 21 21 21'
_atom_sites_solution_hydrogens geom
_atom_sites_solution_primary direct
_atom_sites_solution_secondary difmap
_audit_creation_method SHELXL-97
_cell_angle_alpha 90.00
_cell_angle_beta 90.00
_cell_angle_gamma 90.00
_cell_formula_units_Z 4
_cell_length_a 8.0511(4)
_cell_length_b 13.0536(6)
_cell_length_c 23.0243(9)
_cell_measurement_reflns_used 4294
_cell_measurement_temperature 293(2)
_cell_measurement_theta_max 67.6190
_cell_measurement_theta_min 5.8260
_cell_volume 2419.76(19)
_computing_cell_refinement
;
CrysAlisPro, Agilent Technologies,
Version 1.171.36.28 (release 01-02-2013 CrysAlis171 .NET)
(compiled Feb  1 2013,16:14:44)
;
_computing_data_collection
;
CrysAlisPro, Agilent Technologies,
Version 1.171.36.28 (release 01-02-2013 CrysAlis171 .NET)
(compiled Feb  1 2013,16:14:44)
;
_computing_data_reduction
;
CrysAlisPro, Agilent Technologies,
Version 1.171.36.28 (release 01-02-2013 CrysAlis171 .NET)
(compiled Feb  1 2013,16:14:44)
;
_computing_structure_refinement 'SHELXL-97 (Sheldrick, 1997)'
_computing_structure_solution Sir2012
_diffrn_ambient_temperature 293(2)
_diffrn_detector_area_resol_mean 5.1856
_diffrn_measured_fraction_theta_full 0.987
_diffrn_measured_fraction_theta_max 0.987
_diffrn_measurement_device_type 'Xcalibur, Ruby, Gemini ultra'
_diffrn_measurement_method '\w scans'
_diffrn_radiation_monochromator mirror
_diffrn_radiation_source 'fine-focus sealed tube'
_diffrn_radiation_type CuK\a
_diffrn_radiation_wavelength 1.54184
_diffrn_reflns_av_R_equivalents 0.0297
_diffrn_reflns_av_sigmaI/netI 0.0358
_diffrn_reflns_limit_h_max 9
_diffrn_reflns_limit_h_min -4
_diffrn_reflns_limit_k_max 15
_diffrn_reflns_limit_k_min -14
_diffrn_reflns_limit_l_max 27
_diffrn_reflns_limit_l_min -26
_diffrn_reflns_number 7168
_diffrn_reflns_theta_full 66.55
_diffrn_reflns_theta_max 66.55
_diffrn_reflns_theta_min 5.12
_exptl_absorpt_coefficient_mu 0.946
_exptl_absorpt_correction_T_max 0.8260
_exptl_absorpt_correction_T_min 0.6005
_exptl_absorpt_correction_type multi-scan
_exptl_absorpt_process_details
;
CrysAlisPro, Agilent Technologies,
Version 1.171.36.28 (release 01-02-2013 CrysAlis171 .NET)
(compiled Feb  1 2013,16:14:44)
Empirical absorption correction using spherical harmonics,
 implemented in SCALE3 ABSPACK scaling algorithm.
;
_exptl_crystal_colour colorless
_exptl_crystal_density_diffrn 1.385
_exptl_crystal_density_method 'not measured'
_exptl_crystal_description prism
_exptl_crystal_F_000 1056
_exptl_crystal_size_max 0.60
_exptl_crystal_size_mid 0.28
_exptl_crystal_size_min 0.21
_refine_diff_density_max 0.151
_refine_diff_density_min -0.153
_refine_diff_density_rms 0.037
_refine_ls_abs_structure_details 'Flack H D (1983), Acta Cryst. A39, 876-881'
_refine_ls_abs_structure_Flack 0.1(2)
_refine_ls_extinction_method none
_refine_ls_goodness_of_fit_ref 1.020
_refine_ls_hydrogen_treatment mixed
_refine_ls_matrix_type full
_refine_ls_number_parameters 342
_refine_ls_number_reflns 3856
_refine_ls_number_restraints 0
_refine_ls_restrained_S_all 1.020
_refine_ls_R_factor_all 0.0446
_refine_ls_R_factor_gt 0.0412
_refine_ls_shift/su_max 0.000
_refine_ls_shift/su_mean 0.000
_refine_ls_structure_factor_coef Fsqd
_refine_ls_weighting_details 'calc w=1/[\s^2^(Fo^2^)+(0.0748P)^2^+0.1059P] where P=(Fo^2^+2Fc^2^)/3'
_refine_ls_weighting_scheme calc
_refine_ls_wR_factor_gt 0.1108
_refine_ls_wR_factor_ref 0.1148
_reflns_number_gt 3579
_reflns_number_total 3856
_reflns_threshold_expression >2sigma(I)
_cod_data_source_file cg500181t_si_002.cif
_cod_data_source_block LEVI-3NBA
_cod_depositor_comments 'Adding full bibliography for 4510871--4510880.cif.'
_cod_database_code 4510876

loop_
_symmetry_equiv_pos_as_xyz
'x, y, z'
'-x+1/2, -y, z+1/2'
'x+1/2, -y+1/2, -z'
'-x, y+1/2, -z+1/2'

loop_
_atom_site_label
_atom_site_type_symbol
_atom_site_fract_x
_atom_site_fract_y
_atom_site_fract_z
_atom_site_U_iso_or_equiv
_atom_site_adp_type
_atom_site_occupancy
_atom_site_symmetry_multiplicity
_atom_site_calc_flag
_atom_site_refinement_flags
C1 C 0.6010(3) 0.52889(15) 0.57265(8) 0.0566(5) Uani 1 1 d .
C2 C 0.4482(3) 0.4634(2) 0.57308(12) 0.0793(7) Uani 1 1 d .
H2A H 0.4519 0.4148 0.6049 0.095 Uiso 1 1 calc R
H2B H 0.3493 0.5053 0.5771 0.095 Uiso 1 1 calc R
C3 C 0.4485(5) 0.4092(4) 0.51638(15) 0.1253(16) Uani 1 1 d .
H3A H 0.4546 0.3358 0.5225 0.150 Uiso 1 1 calc R
H3B H 0.3473 0.4243 0.4952 0.150 Uiso 1 1 calc R
C4 C 0.5946(3) 0.4447(3) 0.48311(12) 0.0837(8) Uani 1 1 d .
H4A H 0.6661 0.3876 0.4730 0.100 Uiso 1 1 calc R
H4B H 0.5607 0.4794 0.4478 0.100 Uiso 1 1 calc R
C5 C 0.8373(3) 0.56449(17) 0.50890(8) 0.0583(5) Uani 1 1 d .
H5 H 0.8774 0.5990 0.5440 0.070 Uiso 1 1 calc R
C6 C 0.8037(3) 0.64576(17) 0.46261(9) 0.0609(5) Uani 1 1 d .
C7 C 0.9675(3) 0.48871(19) 0.48969(10) 0.0667(6) Uani 1 1 d .
H7A H 1.0708 0.5248 0.4824 0.080 Uiso 1 1 calc R
H7B H 0.9325 0.4571 0.4536 0.080 Uiso 1 1 calc R
C8 C 0.9975(3) 0.4058(2) 0.53475(14) 0.0852(8) Uani 1 1 d .
H8A H 1.0397 0.4363 0.5697 0.128 Uiso 1 1 calc R
H8B H 1.0769 0.3574 0.5200 0.128 Uiso 1 1 calc R
H8C H 0.8950 0.3712 0.5430 0.128 Uiso 1 1 calc R
C9 C 0.8492(3) 0.66335(15) 0.79784(9) 0.0556(4) Uani 1 1 d .
C10 C 0.8208(3) 0.55903(17) 0.80144(11) 0.0692(6) Uani 1 1 d .
H10 H 0.7624 0.5311 0.8325 0.083 Uiso 1 1 calc R
C11 C 0.8815(4) 0.49797(17) 0.75768(12) 0.0791(7) Uani 1 1 d .
H11 H 0.8631 0.4277 0.7590 0.095 Uiso 1 1 calc R
C12 C 0.9694(3) 0.53929(17) 0.71157(11) 0.0702(6) Uani 1 1 d .
H12 H 1.0082 0.4970 0.6820 0.084 Uiso 1 1 calc R
C13 C 0.9996(3) 0.64369(15) 0.70951(9) 0.0567(5) Uani 1 1 d .
C14 C 0.9381(3) 0.70676(15) 0.75305(9) 0.0558(4) Uani 1 1 d .
H14 H 0.9565 0.7771 0.7520 0.067 Uiso 1 1 calc R
C15 C 1.0975(3) 0.68677(16) 0.66085(9) 0.0609(5) Uani 1 1 d .
C16 C 0.6033(3) 1.11744(17) 0.73412(9) 0.0650(5) Uani 1 1 d .
H16 H 0.5858 1.1790 0.7535 0.078 Uiso 1 1 calc R
C17 C 0.5594(3) 1.0254(2) 0.75904(10) 0.0718(6) Uani 1 1 d .
H17 H 0.5140 1.0244 0.7962 0.086 Uiso 1 1 calc R
C18 C 0.5823(3) 0.93463(18) 0.72915(9) 0.0635(5) Uani 1 1 d .
H18 H 0.5497 0.8730 0.7459 0.076 Uiso 1 1 calc R
C19 C 0.6533(3) 0.93485(15) 0.67443(8) 0.0545(4) Uani 1 1 d .
C20 C 0.7013(3) 1.02627(15) 0.64954(8) 0.0566(4) Uani 1 1 d .
H20 H 0.7511 1.0274 0.6131 0.068 Uiso 1 1 calc R
C21 C 0.6740(3) 1.11566(16) 0.67957(9) 0.0589(5) Uani 1 1 d .
C22 C 0.6760(3) 0.83877(15) 0.64018(9) 0.0582(5) Uani 1 1 d .
N1 N 0.6795(2) 0.51528(14) 0.52238(7) 0.0578(4) Uani 1 1 d .
N2 N 0.7786(4) 0.74029(18) 0.48013(10) 0.0823(6) Uani 1 1 d .
N3 N 0.7787(2) 0.73083(14) 0.84227(8) 0.0651(4) Uani 1 1 d .
N4 N 0.7190(3) 1.21298(16) 0.65252(11) 0.0839(6) Uani 1 1 d .
O1 O 0.6500(3) 0.58429(12) 0.61216(6) 0.0758(5) Uani 1 1 d .
O2 O 0.7961(3) 0.62053(13) 0.41084(6) 0.0758(5) Uani 1 1 d .
O3 O 0.6936(3) 0.69442(17) 0.88047(9) 0.0941(6) Uani 1 1 d .
O4 O 0.8066(3) 0.82257(14) 0.83852(9) 0.0987(7) Uani 1 1 d .
O5 O 1.1401(3) 0.78301(13) 0.66885(7) 0.0868(6) Uani 1 1 d .
O6 O 1.1362(3) 0.63886(13) 0.61810(7) 0.0795(5) Uani 1 1 d .
O7 O 0.6870(4) 1.29235(15) 0.67719(10) 0.1109(8) Uani 1 1 d .
O8 O 0.7886(6) 1.21003(18) 0.60599(12) 0.1533(15) Uani 1 1 d .
O9 O 0.7465(3) 0.83722(13) 0.59398(7) 0.0782(5) Uani 1 1 d .
O10 O 0.6134(3) 0.75732(12) 0.66562(7) 0.0738(4) Uani 1 1 d .
H10O H 0.633(4) 0.694(3) 0.6446(15) 0.101(10) Uiso 1 1 d .
H2N H 0.784(4) 0.760(2) 0.5178(14) 0.075(7) Uiso 1 1 d .
H5O H 1.199(4) 0.808(3) 0.6353(16) 0.097(9) Uiso 1 1 d .
H2M H 0.751(5) 0.786(3) 0.4523(18) 0.119(13) Uiso 1 1 d .

loop_
_atom_site_aniso_label
_atom_site_aniso_U_11
_atom_site_aniso_U_22
_atom_site_aniso_U_33
_atom_site_aniso_U_23
_atom_site_aniso_U_13
_atom_site_aniso_U_12
C1 0.0691(12) 0.0484(9) 0.0523(10) 0.0016(8) 0.0113(10) 0.0032(9)
C2 0.0673(13) 0.0827(16) 0.0880(16) -0.0091(13) 0.0235(13) -0.0106(12)
C3 0.095(2) 0.184(4) 0.097(2) -0.051(3) 0.0292(19) -0.065(2)
C4 0.0644(12) 0.118(2) 0.0683(13) -0.0310(15) 0.0039(12) -0.0256(14)
C5 0.0612(11) 0.0703(12) 0.0435(9) 0.0029(9) 0.0010(9) -0.0118(9)
C6 0.0696(12) 0.0681(12) 0.0449(10) -0.0022(9) 0.0021(9) -0.0030(9)
C7 0.0530(10) 0.0813(14) 0.0658(12) 0.0131(11) 0.0038(10) -0.0064(9)
C8 0.0709(14) 0.0864(17) 0.0982(19) 0.0263(15) 0.0022(14) 0.0015(13)
C9 0.0554(10) 0.0606(10) 0.0509(10) 0.0033(8) -0.0058(9) 0.0031(9)
C10 0.0765(13) 0.0609(12) 0.0701(13) 0.0099(10) 0.0051(12) -0.0001(10)
C11 0.1018(17) 0.0487(11) 0.0868(16) 0.0056(11) 0.0104(16) -0.0029(10)
C12 0.0899(15) 0.0503(10) 0.0704(13) -0.0032(10) 0.0044(13) 0.0070(10)
C13 0.0672(11) 0.0497(10) 0.0531(10) -0.0013(8) -0.0044(9) 0.0034(8)
C14 0.0648(10) 0.0492(9) 0.0534(10) 0.0008(8) -0.0045(10) 0.0008(8)
C15 0.0766(12) 0.0545(10) 0.0516(10) -0.0042(9) -0.0016(11) 0.0029(9)
C16 0.0766(13) 0.0655(12) 0.0528(10) -0.0153(9) -0.0012(11) 0.0054(10)
C17 0.0892(15) 0.0767(14) 0.0497(10) -0.0103(10) 0.0090(11) 0.0018(12)
C18 0.0798(13) 0.0660(12) 0.0448(9) 0.0020(9) 0.0035(10) 0.0020(10)
C19 0.0633(10) 0.0566(10) 0.0436(9) -0.0025(8) -0.0037(9) 0.0025(8)
C20 0.0675(11) 0.0586(10) 0.0437(9) -0.0031(8) 0.0011(9) -0.0011(9)
C21 0.0675(11) 0.0568(10) 0.0522(10) -0.0041(8) -0.0036(10) -0.0018(9)
C22 0.0735(12) 0.0563(10) 0.0447(10) -0.0039(8) -0.0018(10) 0.0023(9)
N1 0.0565(9) 0.0716(10) 0.0453(8) -0.0069(7) 0.0047(7) -0.0078(8)
N2 0.1236(19) 0.0716(12) 0.0516(10) -0.0085(10) -0.0019(12) 0.0054(12)
N3 0.0726(11) 0.0676(11) 0.0550(9) 0.0012(8) 0.0035(9) 0.0035(8)
N4 0.1173(18) 0.0586(11) 0.0756(13) -0.0049(10) 0.0020(14) -0.0100(11)
O1 0.1071(13) 0.0638(8) 0.0566(8) -0.0121(7) 0.0158(9) -0.0077(9)
O2 0.1146(14) 0.0712(9) 0.0417(7) -0.0024(6) -0.0042(8) 0.0134(9)
O3 0.1110(15) 0.0979(13) 0.0734(11) 0.0087(10) 0.0315(11) 0.0029(11)
O4 0.1406(18) 0.0693(10) 0.0862(12) -0.0152(9) 0.0376(14) -0.0029(11)
O5 0.1439(17) 0.0601(9) 0.0565(8) -0.0091(7) 0.0283(11) -0.0211(10)
O6 0.1093(14) 0.0640(8) 0.0651(9) -0.0129(7) 0.0213(10) -0.0026(9)
O7 0.173(2) 0.0565(9) 0.1036(15) -0.0105(10) 0.0020(16) -0.0035(12)
O8 0.279(4) 0.0735(13) 0.1076(17) 0.0008(12) 0.080(2) -0.0423(19)
O9 0.1106(13) 0.0658(9) 0.0582(9) -0.0132(7) 0.0169(9) -0.0023(9)
O10 0.1079(13) 0.0545(8) 0.0592(8) -0.0009(7) 0.0095(9) 0.0004(8)

loop_
_atom_type_symbol
_atom_type_description
_atom_type_scat_dispersion_real
_atom_type_scat_dispersion_imag
_atom_type_scat_source
C C 0.0181 0.0091 'International Tables Vol C Tables 4.2.6.8 and 6.1.1.4'
H H 0.0000 0.0000 'International Tables Vol C Tables 4.2.6.8 and 6.1.1.4'
N N 0.0311 0.0180 'International Tables Vol C Tables 4.2.6.8 and 6.1.1.4'
O O 0.0492 0.0322 'International Tables Vol C Tables 4.2.6.8 and 6.1.1.4'

loop_
_geom_angle_atom_site_label_1
_geom_angle_atom_site_label_2
_geom_angle_atom_site_label_3
_geom_angle
O1 C1 N1 124.8(2)
O1 C1 C2 126.5(2)
N1 C1 C2 108.65(19)
C3 C2 C1 105.3(2)
C3 C2 H2A 110.7
C1 C2 H2A 110.7
C3 C2 H2B 110.7
C1 C2 H2B 110.7
H2A C2 H2B 108.8
C4 C3 C2 107.9(2)
C4 C3 H3A 110.1
C2 C3 H3A 110.1
C4 C3 H3B 110.1
C2 C3 H3B 110.1
H3A C3 H3B 108.4
N1 C4 C3 104.4(2)
N1 C4 H4A 110.9
C3 C4 H4A 110.9
N1 C4 H4B 110.9
C3 C4 H4B 110.9
H4A C4 H4B 108.9
N1 C5 C7 112.30(18)
N1 C5 C6 107.47(18)
C7 C5 C6 111.97(18)
N1 C5 H5 108.3
C7 C5 H5 108.3
C6 C5 H5 108.3
O2 C6 N2 122.5(2)
O2 C6 C5 119.7(2)
N2 C6 C5 117.72(19)
C5 C7 C8 112.2(2)
C5 C7 H7A 109.2
C8 C7 H7A 109.2
C5 C7 H7B 109.2
C8 C7 H7B 109.2
H7A C7 H7B 107.9
C7 C8 H8A 109.5
C7 C8 H8B 109.5
H8A C8 H8B 109.5
C7 C8 H8C 109.5
H8A C8 H8C 109.5
H8B C8 H8C 109.5
C14 C9 C10 122.4(2)
C14 C9 N3 118.49(18)
C10 C9 N3 119.1(2)
C11 C10 C9 117.9(2)
C11 C10 H10 121.0
C9 C10 H10 121.0
C10 C11 C12 121.2(2)
C10 C11 H11 119.4
C12 C11 H11 119.4
C13 C12 C11 119.9(2)
C13 C12 H12 120.0
C11 C12 H12 120.0
C12 C13 C14 119.7(2)
C12 C13 C15 119.54(18)
C14 C13 C15 120.73(17)
C9 C14 C13 118.82(19)
C9 C14 H14 120.6
C13 C14 H14 120.6
O6 C15 O5 122.8(2)
O6 C15 C13 123.90(19)
O5 C15 C13 113.30(18)
C17 C16 C21 118.1(2)
C17 C16 H16 121.0
C21 C16 H16 121.0
C16 C17 C18 120.4(2)
C16 C17 H17 119.8
C18 C17 H17 119.8
C17 C18 C19 120.4(2)
C17 C18 H18 119.8
C19 C18 H18 119.8
C20 C19 C18 119.73(19)
C20 C19 C22 118.26(17)
C18 C19 C22 121.99(19)
C21 C20 C19 118.75(18)
C21 C20 H20 120.6
C19 C20 H20 120.6
C20 C21 C16 122.6(2)
C20 C21 N4 118.96(19)
C16 C21 N4 118.4(2)
O9 C22 O10 124.07(19)
O9 C22 C19 122.5(2)
O10 C22 C19 113.41(17)
C1 N1 C5 122.74(18)
C1 N1 C4 113.58(18)
C5 N1 C4 123.66(17)
C6 N2 H2N 124.0(18)
C6 N2 H2M 116(3)
H2N N2 H2M 120(3)
O3 N3 O4 122.7(2)
O3 N3 C9 119.36(19)
O4 N3 C9 117.97(19)
O8 N4 O7 122.8(2)
O8 N4 C21 117.7(2)
O7 N4 C21 119.5(2)
C15 O5 H5O 110(2)
C22 O10 H10O 114(2)

loop_
_geom_bond_atom_site_label_1
_geom_bond_atom_site_label_2
_geom_bond_distance
C1 O1 1.227(3)
C1 N1 1.331(3)
C1 C2 1.498(3)
C2 C3 1.485(4)
C2 H2A 0.9700
C2 H2B 0.9700
C3 C4 1.478(4)
C3 H3A 0.9700
C3 H3B 0.9700
C4 N1 1.461(3)
C4 H4A 0.9700
C4 H4B 0.9700
C5 N1 1.457(3)
C5 C7 1.508(3)
C5 C6 1.528(3)
C5 H5 0.9800
C6 O2 1.238(3)
C6 N2 1.314(3)
C7 C8 1.519(3)
C7 H7A 0.9700
C7 H7B 0.9700
C8 H8A 0.9600
C8 H8B 0.9600
C8 H8C 0.9600
C9 C14 1.377(3)
C9 C10 1.383(3)
C9 N3 1.464(3)
C10 C11 1.374(4)
C10 H10 0.9300
C11 C12 1.386(4)
C11 H11 0.9300
C12 C13 1.385(3)
C12 H12 0.9300
C13 C14 1.389(3)
C13 C15 1.480(3)
C14 H14 0.9300
C15 O6 1.207(3)
C15 O5 1.315(3)
C16 C17 1.377(4)
C16 C21 1.379(3)
C16 H16 0.9300
C17 C18 1.383(3)
C17 H17 0.9300
C18 C19 1.384(3)
C18 H18 0.9300
C19 C20 1.379(3)
C19 C22 1.493(3)
C20 C21 1.374(3)
C20 H20 0.9300
C21 N4 1.461(3)
C22 O9 1.206(3)
C22 O10 1.314(3)
N2 H2N 0.91(3)
N2 H2M 0.91(4)
N3 O3 1.212(3)
N3 O4 1.222(3)
N4 O8 1.209(3)
N4 O7 1.209(3)
O5 H5O 0.96(4)
O10 H10O 0.97(4)

loop_
_geom_torsion_atom_site_label_1
_geom_torsion_atom_site_label_2
_geom_torsion_atom_site_label_3
_geom_torsion_atom_site_label_4
_geom_torsion
O1 C1 C2 C3 -178.0(3)
N1 C1 C2 C3 0.3(3)
C1 C2 C3 C4 -1.7(4)
C2 C3 C4 N1 2.4(5)
N1 C5 C6 O2 -82.8(3)
C7 C5 C6 O2 41.0(3)
N1 C5 C6 N2 95.1(3)
C7 C5 C6 N2 -141.1(2)
N1 C5 C7 C8 -57.2(3)
C6 C5 C7 C8 -178.2(2)
C14 C9 C10 C11 -1.4(4)
N3 C9 C10 C11 176.9(2)
C9 C10 C11 C12 0.5(4)
C10 C11 C12 C13 0.9(4)
C11 C12 C13 C14 -1.5(4)
C11 C12 C13 C15 178.4(2)
C10 C9 C14 C13 0.8(3)
N3 C9 C14 C13 -177.45(19)
C12 C13 C14 C9 0.6(3)
C15 C13 C14 C9 -179.30(19)
C12 C13 C15 O6 9.9(4)
C14 C13 C15 O6 -170.2(2)
C12 C13 C15 O5 -169.5(2)
C14 C13 C15 O5 10.4(3)
C21 C16 C17 C18 -1.6(4)
C16 C17 C18 C19 1.6(4)
C17 C18 C19 C20 -0.1(3)
C17 C18 C19 C22 -178.3(2)
C18 C19 C20 C21 -1.2(3)
C22 C19 C20 C21 177.05(19)
C19 C20 C21 C16 1.2(3)
C19 C20 C21 N4 -177.8(2)
C17 C16 C21 C20 0.2(3)
C17 C16 C21 N4 179.2(2)
C20 C19 C22 O9 6.2(3)
C18 C19 C22 O9 -175.5(2)
C20 C19 C22 O10 -174.4(2)
C18 C19 C22 O10 3.8(3)
O1 C1 N1 C5 1.1(3)
C2 C1 N1 C5 -177.2(2)
O1 C1 N1 C4 179.6(2)
C2 C1 N1 C4 1.3(3)
C7 C5 N1 C1 127.0(2)
C6 C5 N1 C1 -109.5(2)
C7 C5 N1 C4 -51.4(3)
C6 C5 N1 C4 72.2(3)
C3 C4 N1 C1 -2.3(4)
C3 C4 N1 C5 176.1(3)
C14 C9 N3 O3 176.5(2)
C10 C9 N3 O3 -1.8(3)
C14 C9 N3 O4 -2.3(3)
C10 C9 N3 O4 179.4(2)
C20 C21 N4 O8 -4.6(4)
C16 C21 N4 O8 176.3(3)
C20 C21 N4 O7 175.9(3)
C16 C21 N4 O7 -3.2(4)
